data_7103023
loop_
_publ_author_name
'Metrangolo, Pierangelo'
'Meyer, Frank'
'Pilati, Tullio'
'Resnati, Giuseppe'
'Terraneo, Giancarlo'

_publ_section_title
;
 Mutual induced coordination in halogen-bonded anionic assemblies with
 (6,3) cation-templated topologies.
;
_journal_issue 14
_journal_name_full 'Chemical communications (Cambridge, England)'
_journal_page_first 1635
_journal_page_last 1637
_journal_paper_doi 10.1039/b716879a
_journal_year 2008
_chemical_formula_moiety 'C12 H28 N 1+, I 1-, C6 F3 I3, C H2 Cl2'
_chemical_formula_sum 'C19 H30 Cl2 F3 I4 N'
_chemical_formula_weight 907.94
_chemical_name_systematic
;
?
;
_space_group_IT_number 14
_symmetry_cell_setting monoclinic
_symmetry_space_group_name_Hall '-P 2yn'
_symmetry_space_group_name_H-M 'P 1 21/n 1'
_atom_sites_solution_hydrogens geom
_atom_sites_solution_primary direct
_atom_sites_solution_secondary difmap
_audit_creation_method SHELXL-97
_cell_angle_alpha 90.00
_cell_angle_beta 91.49(2)
_cell_angle_gamma 90.00
_cell_formula_units_Z 4
_cell_length_a 11.0985(12)
_cell_length_b 20.323(2)
_cell_length_c 12.4108(15)
_cell_measurement_reflns_used 26018
_cell_measurement_temperature 123(2)
_cell_measurement_theta_max 34.371
_cell_measurement_theta_min 2.431
_cell_volume 2798.4(5)
_computing_cell_refinement 'SAINT (Bruker, 1999)'
_computing_data_collection 'SMART (Bruker, 1999)'
_computing_data_reduction 'SAINT (Bruker, 1999)'
_computing_molecular_graphics 'ORTEP-III (Burnett and Johnson, 1996), Mercury 1.4, CCDC'
_computing_publication_material 'SHELXL-97 (Sheldrick, 1997)'
_computing_structure_refinement 'SHELXL-97 (Sheldrick, 1997)'
_computing_structure_solution
;M.C. Burla, M. Camalli, B. Carrozzini, G.L. Cascarano, C. Giacovazzo,
G. Polidori, R. Spagna (2003).
SIR2002: the program. J. Appl. Cryst. 36,1103
;
_diffrn_ambient_temperature 123(2)
_diffrn_measured_fraction_theta_full 1.000
_diffrn_measured_fraction_theta_max 0.961
_diffrn_measurement_device_type 'Bruker SMART APEX'
_diffrn_measurement_method 'phi and omega scans'
_diffrn_radiation_monochromator graphite
_diffrn_radiation_source 'fine-focus sealed tube'
_diffrn_radiation_type MoK\a
_diffrn_radiation_wavelength 0.71073
_diffrn_reflns_av_R_equivalents 0.0276
_diffrn_reflns_av_sigmaI/netI 0.0220
_diffrn_reflns_limit_h_max 17
_diffrn_reflns_limit_h_min -17
_diffrn_reflns_limit_k_max 32
_diffrn_reflns_limit_k_min -32
_diffrn_reflns_limit_l_max 19
_diffrn_reflns_limit_l_min -19
_diffrn_reflns_number 55107
_diffrn_reflns_theta_full 32.50
_diffrn_reflns_theta_max 34.47
_diffrn_reflns_theta_min 1.92
_diffrn_standards_decay_% 0.0
_exptl_absorpt_coefficient_mu 4.672
_exptl_absorpt_correction_T_max 1.000000
_exptl_absorpt_correction_T_min 0.769755
_exptl_absorpt_correction_type multi-scan
_exptl_absorpt_process_details 'SADABS,(Bruker, 1997)'
_exptl_crystal_colour colourless
_exptl_crystal_density_diffrn 2.155
_exptl_crystal_density_method 'not measured'
_exptl_crystal_description 'Irregular prism'
_exptl_crystal_F_000 1696
_exptl_crystal_size_max 0.20
_exptl_crystal_size_mid 0.14
_exptl_crystal_size_min 0.10
_refine_diff_density_max 1.265
_refine_diff_density_min -1.353
_refine_diff_density_rms 0.150
_refine_ls_extinction_method none
_refine_ls_goodness_of_fit_ref 1.164
_refine_ls_hydrogen_treatment noref
_refine_ls_matrix_type full
_refine_ls_number_parameters 264
_refine_ls_number_reflns 11375
_refine_ls_number_restraints 0
_refine_ls_restrained_S_all 1.164
_refine_ls_R_factor_all 0.0352
_refine_ls_R_factor_gt 0.0326
_refine_ls_shift/su_max 0.002
_refine_ls_shift/su_mean 0.000
_refine_ls_structure_factor_coef Fsqd
_refine_ls_weighting_details 'w=1/[\s^2^(Fo^2^)+(0.0272P)^2^+4.6444P] where P=(Fo^2^+2Fc^2^)/3'
_refine_ls_weighting_scheme calc
_refine_ls_wR_factor_gt 0.0707
_refine_ls_wR_factor_ref 0.0720
_reflns_number_gt 10788
_reflns_number_total 11375
_reflns_threshold_expression >2\s(I)
_cod_data_source_file b716879a.txt
_cod_data_source_block re187lt
_cod_depositor_comments
;
The following automatic conversions were performed:
'_symmetry_cell_setting' value 'Monoclinic' changed to 'monoclinic'
according to '/home/saulius/struct/CIF-dictionaries/cif_core.dic'
dictionary named 'cif_core.dic' version 2.4.1 from 2010-06-29.

Automatic conversion script
Id: cif_fix_enum 1527 2010-12-29 10:47:43Z saulius 
;
_cod_original_sg_symbol_H-M 'P 21/n'
_cod_database_code 7103023

loop_
_symmetry_equiv_pos_as_xyz
'x, y, z'
'-x+1/2, y+1/2, -z+1/2'
'-x, -y, -z'
'x-1/2, -y-1/2, z-1/2'

loop_
_atom_site_label
_atom_site_type_symbol
_atom_site_fract_x
_atom_site_fract_y
_atom_site_fract_z
_atom_site_U_iso_or_equiv
_atom_site_adp_type
_atom_site_occupancy
_atom_site_symmetry_multiplicity
_atom_site_calc_flag
_atom_site_refinement_flags
_atom_site_disorder_assembly
_atom_site_disorder_group
I1 I 0.726086(16) 0.144363(8) 0.522326(13) 0.02158(4) Uani 1 1 d . . .
I2 I 0.817562(15) 0.309280(8) 0.485310(13) 0.01950(4) Uani 1 1 d . . .
I3 I 0.813199(15) 0.566457(7) 0.233638(12) 0.01894(4) Uani 1 1 d . . .
I4 I 0.852812(16) 0.566431(8) 0.725146(13) 0.02130(4) Uani 1 1 d . . .
F1 F 0.81013(16) 0.41404(8) 0.29177(12) 0.0235(3) Uani 1 1 d . . .
F2 F 0.85489(15) 0.61447(7) 0.47732(12) 0.0220(3) Uani 1 1 d . . .
F3 F 0.84978(17) 0.41524(8) 0.66874(12) 0.0260(3) Uani 1 1 d . . .
C1 C 0.8341(2) 0.41220(12) 0.47974(19) 0.0174(4) Uani 1 1 d . . .
C2 C 0.8256(2) 0.44753(12) 0.38430(19) 0.0173(4) Uani 1 1 d . . .
C3 C 0.8321(2) 0.51576(12) 0.38061(18) 0.0169(4) Uani 1 1 d . . .
C4 C 0.8467(2) 0.54815(12) 0.47824(19) 0.0168(4) Uani 1 1 d . . .
C5 C 0.8514(2) 0.51639(12) 0.57710(18) 0.0175(4) Uani 1 1 d . . .
C6 C 0.8455(2) 0.44815(12) 0.57466(19) 0.0184(4) Uani 1 1 d . . .
N1 N 0.37013(19) 0.23755(10) 0.37567(16) 0.0179(4) Uani 1 1 d . . .
C7 C 0.3742(2) 0.18389(13) 0.46181(19) 0.0204(4) Uani 1 1 d . . .
H7A H 0.4502 0.1887 0.5045 0.025 Uiso 1 1 calc R . .
H7B H 0.3070 0.1915 0.5112 0.025 Uiso 1 1 calc R . .
C8 C 0.3660(3) 0.11356(14) 0.4213(2) 0.0243(5) Uani 1 1 d . . .
H8A H 0.4365 0.1034 0.3769 0.029 Uiso 1 1 calc R . .
H8B H 0.2921 0.1079 0.3759 0.029 Uiso 1 1 calc R . .
C9 C 0.3632(3) 0.06719(16) 0.5173(3) 0.0329(6) Uani 1 1 d . . .
H9A H 0.3580 0.0216 0.4917 0.049 Uiso 1 1 calc R . .
H9B H 0.2929 0.0772 0.5606 0.049 Uiso 1 1 calc R . .
H9C H 0.4369 0.0728 0.5616 0.049 Uiso 1 1 calc R . .
C10 C 0.3668(2) 0.30389(13) 0.4318(2) 0.0211(4) Uani 1 1 d . . .
H10A H 0.3434 0.3377 0.3779 0.025 Uiso 1 1 calc R . .
H10B H 0.3031 0.3026 0.4862 0.025 Uiso 1 1 calc R . .
C11 C 0.4835(3) 0.32516(14) 0.4874(2) 0.0243(5) Uani 1 1 d . . .
H11A H 0.5459 0.3323 0.4330 0.029 Uiso 1 1 calc R . .
H11B H 0.5122 0.2901 0.5372 0.029 Uiso 1 1 calc R . .
C12 C 0.4640(3) 0.38839(16) 0.5499(3) 0.0309(6) Uani 1 1 d . . .
H12A H 0.5399 0.4018 0.5856 0.046 Uiso 1 1 calc R . .
H12B H 0.4029 0.3811 0.6043 0.046 Uiso 1 1 calc R . .
H12C H 0.4366 0.4231 0.5003 0.046 Uiso 1 1 calc R . .
C13 C 0.2577(2) 0.23130(13) 0.30290(19) 0.0214(4) Uani 1 1 d . . .
H13A H 0.2571 0.2682 0.2509 0.026 Uiso 1 1 calc R . .
H13B H 0.2639 0.1900 0.2610 0.026 Uiso 1 1 calc R . .
C14 C 0.1383(2) 0.23104(15) 0.3598(2) 0.0252(5) Uani 1 1 d . . .
H14A H 0.1289 0.2723 0.4010 0.030 Uiso 1 1 calc R . .
H14B H 0.1354 0.1936 0.4107 0.030 Uiso 1 1 calc R . .
C15 C 0.0373(3) 0.2248(2) 0.2744(3) 0.0363(7) Uani 1 1 d . . .
H15A H -0.0408 0.2246 0.3095 0.054 Uiso 1 1 calc R . .
H15B H 0.0472 0.1837 0.2343 0.054 Uiso 1 1 calc R . .
H15C H 0.0407 0.2622 0.2247 0.054 Uiso 1 1 calc R . .
C16 C 0.4805(2) 0.23065(12) 0.30690(19) 0.0196(4) Uani 1 1 d . . .
H16A H 0.4751 0.1882 0.2678 0.023 Uiso 1 1 calc R . .
H16B H 0.5528 0.2287 0.3552 0.023 Uiso 1 1 calc R . .
C17 C 0.4982(3) 0.28530(13) 0.2252(2) 0.0231(5) Uani 1 1 d . . .
H17A H 0.4313 0.2847 0.1709 0.028 Uiso 1 1 calc R . .
H17B H 0.4979 0.3285 0.2620 0.028 Uiso 1 1 calc R . .
C18 C 0.6170(3) 0.27571(18) 0.1699(3) 0.0348(7) Uani 1 1 d . . .
H18A H 0.6281 0.3110 0.1173 0.052 Uiso 1 1 calc R . .
H18B H 0.6167 0.2331 0.1329 0.052 Uiso 1 1 calc R . .
H18C H 0.6831 0.2768 0.2238 0.052 Uiso 1 1 calc R . .
Cl1 Cl 0.51091(10) 0.46523(5) 0.29832(8) 0.0455(2) Uani 1 1 d . . .
Cl2 Cl 0.45167(13) 0.55427(6) 0.12210(11) 0.0631(3) Uani 1 1 d . . .
C19 C 0.4964(4) 0.4744(2) 0.1572(3) 0.0439(8) Uani 1 1 d . . .
H19A H 0.5746 0.4645 0.1241 0.081(19) Uiso 1 1 calc R . .
H19B H 0.4362 0.4426 0.1285 0.078(18) Uiso 1 1 calc R . .

loop_
_atom_site_aniso_label
_atom_site_aniso_U_11
_atom_site_aniso_U_22
_atom_site_aniso_U_33
_atom_site_aniso_U_23
_atom_site_aniso_U_13
_atom_site_aniso_U_12
I1 0.03003(8) 0.01741(7) 0.01709(7) 0.00007(5) -0.00374(5) -0.00213(5)
I2 0.02316(7) 0.01529(6) 0.02000(7) 0.00081(5) -0.00070(5) 0.00003(5)
I3 0.02437(7) 0.01777(7) 0.01476(6) 0.00200(5) 0.00204(5) -0.00099(5)
I4 0.02770(8) 0.02058(7) 0.01539(7) -0.00263(5) -0.00373(5) 0.00379(5)
F1 0.0364(9) 0.0198(7) 0.0144(6) -0.0026(5) -0.0004(6) -0.0019(6)
F2 0.0308(8) 0.0135(6) 0.0216(7) -0.0007(5) 0.0005(6) -0.0007(5)
F3 0.0411(9) 0.0219(7) 0.0149(6) 0.0044(5) -0.0027(6) 0.0010(6)
C1 0.0199(10) 0.0146(9) 0.0175(10) 0.0009(7) -0.0001(8) -0.0011(7)
C2 0.0203(10) 0.0173(9) 0.0142(9) -0.0013(7) 0.0000(7) -0.0003(8)
C3 0.0190(10) 0.0175(9) 0.0142(9) 0.0020(7) 0.0018(7) -0.0003(7)
C4 0.0167(9) 0.0154(9) 0.0184(10) -0.0005(7) 0.0009(7) 0.0017(7)
C5 0.0198(10) 0.0179(10) 0.0148(9) -0.0011(7) -0.0009(7) 0.0015(8)
C6 0.0210(10) 0.0184(10) 0.0159(9) 0.0015(8) 0.0003(8) 0.0008(8)
N1 0.0198(9) 0.0208(9) 0.0132(8) -0.0008(7) 0.0009(7) 0.0051(7)
C7 0.0242(11) 0.0247(11) 0.0125(9) 0.0010(8) 0.0024(8) 0.0045(9)
C8 0.0304(13) 0.0244(12) 0.0181(10) 0.0041(9) 0.0030(9) 0.0021(10)
C9 0.0430(17) 0.0306(14) 0.0251(13) 0.0087(11) 0.0012(12) -0.0031(12)
C10 0.0234(11) 0.0230(11) 0.0170(10) -0.0036(8) -0.0001(8) 0.0058(9)
C11 0.0248(12) 0.0271(12) 0.0208(11) -0.0058(9) -0.0034(9) 0.0041(9)
C12 0.0326(14) 0.0306(14) 0.0293(14) -0.0091(11) -0.0044(11) 0.0023(11)
C13 0.0232(11) 0.0264(11) 0.0143(9) -0.0010(8) -0.0029(8) 0.0031(9)
C14 0.0210(11) 0.0328(13) 0.0217(11) -0.0068(10) 0.0011(9) 0.0030(10)
C15 0.0254(13) 0.053(2) 0.0300(14) -0.0135(14) -0.0061(11) 0.0035(13)
C16 0.0217(11) 0.0215(10) 0.0157(9) 0.0011(8) 0.0046(8) 0.0061(8)
C17 0.0302(13) 0.0219(11) 0.0175(10) 0.0017(8) 0.0032(9) 0.0013(9)
C18 0.0357(16) 0.0429(17) 0.0264(13) 0.0016(12) 0.0116(12) -0.0019(13)
Cl1 0.0573(5) 0.0357(4) 0.0435(5) -0.0019(3) -0.0018(4) -0.0093(4)
Cl2 0.0756(8) 0.0515(6) 0.0616(7) 0.0079(5) -0.0073(6) 0.0171(6)
C19 0.053(2) 0.0387(18) 0.0404(18) -0.0040(15) -0.0042(16) 0.0019(16)

loop_
_atom_type_symbol
_atom_type_description
_atom_type_scat_dispersion_real
_atom_type_scat_dispersion_imag
_atom_type_scat_source
C C 0.0033 0.0016 'International Tables Vol C Tables 4.2.6.8 and 6.1.1.4'
H H 0.0000 0.0000 'International Tables Vol C Tables 4.2.6.8 and 6.1.1.4'
N N 0.0061 0.0033 'International Tables Vol C Tables 4.2.6.8 and 6.1.1.4'
F F 0.0171 0.0103 'International Tables Vol C Tables 4.2.6.8 and 6.1.1.4'
Cl Cl 0.1484 0.1585 'International Tables Vol C Tables 4.2.6.8 and 6.1.1.4'
I I -0.4742 1.8119 'International Tables Vol C Tables 4.2.6.8 and 6.1.1.4'

loop_
_geom_angle_atom_site_label_1
_geom_angle_atom_site_label_2
_geom_angle_atom_site_label_3
_geom_angle
_geom_angle_site_symmetry_1
_geom_angle_site_symmetry_3
_geom_angle_publ_flag
C2 C1 C6 117.1(2) . . ?
C2 C1 I2 122.66(17) . . ?
C6 C1 I2 120.12(17) . . ?
F1 C2 C1 118.2(2) . . ?
F1 C2 C3 118.9(2) . . ?
C1 C2 C3 122.9(2) . . ?
C4 C3 C2 116.8(2) . . ?
C4 C3 I3 122.23(17) . . ?
C2 C3 I3 120.94(17) . . ?
F2 C4 C3 118.3(2) . . ?
F2 C4 C5 118.1(2) . . ?
C3 C4 C5 123.6(2) . . ?
C4 C5 C6 116.4(2) . . ?
C4 C5 I4 123.25(17) . . ?
C6 C5 I4 120.13(17) . . ?
F3 C6 C5 118.5(2) . . ?
F3 C6 C1 118.3(2) . . ?
C5 C6 C1 123.2(2) . . ?
C16 N1 C10 111.7(2) . . ?
C16 N1 C13 108.59(18) . . ?
C10 N1 C13 108.45(19) . . ?
C16 N1 C7 108.56(18) . . ?
C10 N1 C7 108.25(18) . . ?
C13 N1 C7 111.3(2) . . ?
C8 C7 N1 116.1(2) . . ?
C8 C7 H7A 108.2 . . ?
N1 C7 H7A 108.2 . . ?
C8 C7 H7B 108.2 . . ?
N1 C7 H7B 108.2 . . ?
H7A C7 H7B 107.4 . . ?
C7 C8 C9 109.1(2) . . ?
C7 C8 H8A 109.9 . . ?
C9 C8 H8A 109.9 . . ?
C7 C8 H8B 109.9 . . ?
C9 C8 H8B 109.9 . . ?
H8A C8 H8B 108.3 . . ?
C8 C9 H9A 109.5 . . ?
C8 C9 H9B 109.5 . . ?
H9A C9 H9B 109.5 . . ?
C8 C9 H9C 109.5 . . ?
H9A C9 H9C 109.5 . . ?
H9B C9 H9C 109.5 . . ?
C11 C10 N1 115.6(2) . . ?
C11 C10 H10A 108.4 . . ?
N1 C10 H10A 108.4 . . ?
C11 C10 H10B 108.4 . . ?
N1 C10 H10B 108.4 . . ?
H10A C10 H10B 107.4 . . ?
C10 C11 C12 110.0(2) . . ?
C10 C11 H11A 109.7 . . ?
C12 C11 H11A 109.7 . . ?
C10 C11 H11B 109.7 . . ?
C12 C11 H11B 109.7 . . ?
H11A C11 H11B 108.2 . . ?
C11 C12 H12A 109.5 . . ?
C11 C12 H12B 109.5 . . ?
H12A C12 H12B 109.5 . . ?
C11 C12 H12C 109.5 . . ?
H12A C12 H12C 109.5 . . ?
H12B C12 H12C 109.5 . . ?
C14 C13 N1 115.8(2) . . ?
C14 C13 H13A 108.3 . . ?
N1 C13 H13A 108.3 . . ?
C14 C13 H13B 108.3 . . ?
N1 C13 H13B 108.3 . . ?
H13A C13 H13B 107.4 . . ?
C13 C14 C15 108.2(2) . . ?
C13 C14 H14A 110.1 . . ?
C15 C14 H14A 110.1 . . ?
C13 C14 H14B 110.1 . . ?
C15 C14 H14B 110.1 . . ?
H14A C14 H14B 108.4 . . ?
C14 C15 H15A 109.5 . . ?
C14 C15 H15B 109.5 . . ?
H15A C15 H15B 109.5 . . ?
C14 C15 H15C 109.5 . . ?
H15A C15 H15C 109.5 . . ?
H15B C15 H15C 109.5 . . ?
N1 C16 C17 115.3(2) . . ?
N1 C16 H16A 108.4 . . ?
C17 C16 H16A 108.4 . . ?
N1 C16 H16B 108.4 . . ?
C17 C16 H16B 108.4 . . ?
H16A C16 H16B 107.5 . . ?
C18 C17 C16 109.7(2) . . ?
C18 C17 H17A 109.7 . . ?
C16 C17 H17A 109.7 . . ?
C18 C17 H17B 109.7 . . ?
C16 C17 H17B 109.7 . . ?
H17A C17 H17B 108.2 . . ?
C17 C18 H18A 109.5 . . ?
C17 C18 H18B 109.5 . . ?
H18A C18 H18B 109.5 . . ?
C17 C18 H18C 109.5 . . ?
H18A C18 H18C 109.5 . . ?
H18B C18 H18C 109.5 . . ?
Cl2 C19 Cl1 111.3(2) . . ?
Cl2 C19 H19A 109.4 . . ?
Cl1 C19 H19A 109.4 . . ?
Cl2 C19 H19B 109.4 . . ?
Cl1 C19 H19B 109.4 . . ?
H19A C19 H19B 108.0 . . ?

loop_
_geom_bond_atom_site_label_1
_geom_bond_atom_site_label_2
_geom_bond_distance
_geom_bond_site_symmetry_2
_geom_bond_publ_flag
I2 C1 2.101(2) . ?
I3 C3 2.101(2) . ?
I4 C5 2.100(2) . ?
F1 C2 1.342(3) . ?
F2 C4 1.351(3) . ?
F3 C6 1.345(3) . ?
C1 C2 1.386(3) . ?
C1 C6 1.389(3) . ?
C2 C3 1.389(3) . ?
C3 C4 1.385(3) . ?
C4 C5 1.386(3) . ?
C5 C6 1.389(3) . ?
N1 C16 1.518(3) . ?
N1 C10 1.519(3) . ?
N1 C13 1.526(3) . ?
N1 C7 1.527(3) . ?
C7 C8 1.517(4) . ?
C7 H7A 0.9900 . ?
C7 H7B 0.9900 . ?
C8 C9 1.520(4) . ?
C8 H8A 0.9900 . ?
C8 H8B 0.9900 . ?
C9 H9A 0.9800 . ?
C9 H9B 0.9800 . ?
C9 H9C 0.9800 . ?
C10 C11 1.514(4) . ?
C10 H10A 0.9900 . ?
C10 H10B 0.9900 . ?
C11 C12 1.520(4) . ?
C11 H11A 0.9900 . ?
C11 H11B 0.9900 . ?
C12 H12A 0.9800 . ?
C12 H12B 0.9800 . ?
C12 H12C 0.9800 . ?
C13 C14 1.518(4) . ?
C13 H13A 0.9900 . ?
C13 H13B 0.9900 . ?
C14 C15 1.528(4) . ?
C14 H14A 0.9900 . ?
C14 H14B 0.9900 . ?
C15 H15A 0.9800 . ?
C15 H15B 0.9800 . ?
C15 H15C 0.9800 . ?
C16 C17 1.520(4) . ?
C16 H16A 0.9900 . ?
C16 H16B 0.9900 . ?
C17 C18 1.514(4) . ?
C17 H17A 0.9900 . ?
C17 H17B 0.9900 . ?
C18 H18A 0.9800 . ?
C18 H18B 0.9800 . ?
C18 H18C 0.9800 . ?
Cl1 C19 1.765(4) . ?
Cl2 C19 1.749(4) . ?
C19 H19A 0.9900 . ?
C19 H19B 0.9900 . ?

loop_
_geom_torsion_atom_site_label_1
_geom_torsion_atom_site_label_2
_geom_torsion_atom_site_label_3
_geom_torsion_atom_site_label_4
_geom_torsion
_geom_torsion_site_symmetry_1
_geom_torsion_site_symmetry_2
_geom_torsion_site_symmetry_3
_geom_torsion_site_symmetry_4
_geom_torsion_publ_flag
C6 C1 C2 F1 -177.6(2) . . . . ?
I2 C1 C2 F1 -2.2(3) . . . . ?
C6 C1 C2 C3 2.2(4) . . . . ?
I2 C1 C2 C3 177.60(18) . . . . ?
F1 C2 C3 C4 179.3(2) . . . . ?
C1 C2 C3 C4 -0.5(4) . . . . ?
F1 C2 C3 I3 1.7(3) . . . . ?
C1 C2 C3 I3 -178.08(18) . . . . ?
C2 C3 C4 F2 179.2(2) . . . . ?
I3 C3 C4 F2 -3.3(3) . . . . ?
C2 C3 C4 C5 -2.0(4) . . . . ?
I3 C3 C4 C5 175.55(18) . . . . ?
F2 C4 C5 C6 -178.6(2) . . . . ?
C3 C4 C5 C6 2.6(4) . . . . ?
F2 C4 C5 I4 6.4(3) . . . . ?
C3 C4 C5 I4 -172.44(18) . . . . ?
C4 C5 C6 F3 180.0(2) . . . . ?
I4 C5 C6 F3 -4.9(3) . . . . ?
C4 C5 C6 C1 -0.7(4) . . . . ?
I4 C5 C6 C1 174.43(19) . . . . ?
C2 C1 C6 F3 177.8(2) . . . . ?
I2 C1 C6 F3 2.2(3) . . . . ?
C2 C1 C6 C5 -1.5(4) . . . . ?
I2 C1 C6 C5 -177.07(19) . . . . ?
C16 N1 C7 C8 -64.1(3) . . . . ?
C10 N1 C7 C8 174.5(2) . . . . ?
C13 N1 C7 C8 55.4(3) . . . . ?
N1 C7 C8 C9 -176.4(2) . . . . ?
C16 N1 C10 C11 -47.1(3) . . . . ?
C13 N1 C10 C11 -166.7(2) . . . . ?
C7 N1 C10 C11 72.4(3) . . . . ?
N1 C10 C11 C12 -174.0(2) . . . . ?
C16 N1 C13 C14 174.9(2) . . . . ?
C10 N1 C13 C14 -63.6(3) . . . . ?
C7 N1 C13 C14 55.4(3) . . . . ?
N1 C13 C14 C15 179.7(2) . . . . ?
C10 N1 C16 C17 -53.8(3) . . . . ?
C13 N1 C16 C17 65.7(3) . . . . ?
C7 N1 C16 C17 -173.1(2) . . . . ?
N1 C16 C17 C18 174.7(2) . . . . ?

loop_
_cod_related_entry_id
_cod_related_entry_database
_cod_related_entry_code
1 ChemSpider 30653032
